data_9006165
loop_
_publ_author_name
'Yang, H.'
'Ghose, S.'
'Hatch, D. M.'

_publ_section_title
;
 Ferroelastic phase transition in cryolite, Na3AlF6, a mixed
 fluoride perovskite: high temperature single crystal X-ray
 diffraction study and symmetry analysis of the transition mechanism
 Sample: T = 860 K
;
_journal_name_full 'Physics and Chemistry of Minerals'
_journal_page_first 528
_journal_page_last 544
_journal_volume 19
_journal_year 1993
_chemical_formula_sum 'Al F6 Na3'
_chemical_name_mineral Cryolite
_space_group_IT_number 14
_symmetry_space_group_name_Hall '-P 2yn'
_symmetry_space_group_name_H-M 'P 1 21/n 1'
_cell_angle_alpha 90
_cell_angle_beta 89.989
_cell_angle_gamma 90
_cell_length_a 5.5659
_cell_length_b 5.6420
_cell_length_c 7.9322
_cell_formula_units_Z 2
_cell_volume 249.093
_database_code_amcsd 0007747
_diffrn_ambient_temperature 860
_exptl_crystal_density_diffrn 2.799
_cod_original_formula_sum 'Al Na3 F6'
_cod_database_code 9006165

loop_
_space_group_symop_operation_xyz
x,y,z
1/2+x,1/2-y,1/2+z
1/2-x,1/2+y,1/2-z
-x,-y,-z

loop_
_atom_site_aniso_label
_atom_site_aniso_U_11
_atom_site_aniso_U_22
_atom_site_aniso_U_33
_atom_site_aniso_U_12
_atom_site_aniso_U_13
_atom_site_aniso_U_23
Al 0.03963 0.04262 0.07876 0.00165 -0.00025 0.00086
Na1 0.07398 0.06991 0.14000 -0.00636 -0.00367 0.00231
Na2 0.10479 0.11350 0.22581 -0.01395 -0.00199 0.00544
F1 0.12210 0.16070 0.10468 0.00496 -0.02662 -0.01938
F2 0.08302 0.09468 0.25265 -0.04106 0.02981 -0.00424
F3 0.09967 0.07760 0.29632 -0.03198 0.00076 0.04516

loop_
_atom_site_label
_atom_site_fract_x
_atom_site_fract_y
_atom_site_fract_z
Al 0.00000 0.00000 0.00000
Na1 0.00000 0.00000 0.50000
Na2 -0.00650 0.46940 0.25200
F1 0.08380 0.03130 0.21700
F2 0.23560 0.32310 0.53870
F3 0.16870 0.26380 0.95070

loop_
_cod_related_entry_id
_cod_related_entry_database
_cod_related_entry_code
1 AMCSD 0007747
